data_1520424
loop_
_publ_author_name
'Callear, Samantha K.'
'Hursthouse, Michael B.'

_publ_section_title
;
 2-methyl-3-nitroaniline
;
_journal_name_full 'Crystal Structure Report Archive'
_journal_page_first 632
_journal_year 2009
_chemical_formula_sum 'C7 H8 N2 O2'
_chemical_formula_weight 152.15
_chemical_name_systematic
;
2-methyl-3-nitroaniline
;
_space_group_IT_number 19
_symmetry_cell_setting orthorhombic
_symmetry_space_group_name_Hall 'P 2ac 2ab'
_symmetry_space_group_name_H-M 'P 21 21 21'
_atom_sites_solution_hydrogens geom
_atom_sites_solution_primary direct
_atom_sites_solution_secondary difmap
_cell_angle_alpha 90.00
_cell_angle_beta 90.00
_cell_angle_gamma 90.00
_cell_formula_units_Z 4
_cell_length_a 3.8043(11)
_cell_length_b 12.987(4)
_cell_length_c 14.401(3)
_cell_measurement_reflns_used 1597
_cell_measurement_temperature 120(2)
_cell_measurement_theta_max 27.48
_cell_measurement_theta_min 2.91
_cell_volume 711.5(3)
_computing_cell_refinement 'DENZO (Otwinowski & Minor, 1997) & COLLECT (Hooft, R.W.W., 1998)'
_computing_data_collection 'COLLECT (Hooft, R.W.W., 1998)'
_computing_data_reduction 'DENZO (Otwinowski & Minor, 1997) & COLLECT (Hooft, R.W.W., 1998)'
_computing_structure_refinement 'SHELXL-97 (Sheldrick, 1997)'
_diffrn_ambient_temperature 120(2)
_diffrn_detector_area_resol_mean 9.091
_diffrn_measured_fraction_theta_full 0.995
_diffrn_measured_fraction_theta_max 0.995
_diffrn_measurement_device_type 'Bruker-Nonius 95mm CCD camera on \k-goniostat'
_diffrn_measurement_method '\f & \w scans'
_diffrn_radiation_monochromator '10cm confocal mirrors'
_diffrn_radiation_source 'Bruker-Nonius FR591 rotating anode'
_diffrn_radiation_type MoK\a
_diffrn_radiation_wavelength 0.71073
_diffrn_reflns_av_R_equivalents 0.3099
_diffrn_reflns_av_sigmaI/netI 0.2309
_diffrn_reflns_limit_h_max 4
_diffrn_reflns_limit_h_min -4
_diffrn_reflns_limit_k_max 16
_diffrn_reflns_limit_k_min -16
_diffrn_reflns_limit_l_max 18
_diffrn_reflns_limit_l_min -18
_diffrn_reflns_number 8327
_diffrn_reflns_theta_full 27.47
_diffrn_reflns_theta_max 27.47
_diffrn_reflns_theta_min 3.14
_exptl_absorpt_coefficient_mu 0.107
_exptl_absorpt_correction_T_max 0.9989
_exptl_absorpt_correction_T_min 0.9905
_exptl_absorpt_correction_type multi-scan
_exptl_absorpt_process_details 'SADABS V2.10 (Sheldrick, G.M., 2003)'
_exptl_crystal_colour yellow
_exptl_crystal_density_diffrn 1.420
_exptl_crystal_density_method 'not measured'
_exptl_crystal_description plate
_exptl_crystal_F_000 320
_exptl_crystal_size_max 0.09
_exptl_crystal_size_mid 0.08
_exptl_crystal_size_min 0.01
_refine_diff_density_max 0.328
_refine_diff_density_min -0.473
_refine_diff_density_rms 0.101
_refine_ls_abs_structure_details 'Flack H D (1983), Acta Cryst. A39, 876-881'
_refine_ls_abs_structure_Flack -10(10)
_refine_ls_extinction_method none
_refine_ls_goodness_of_fit_ref 1.158
_refine_ls_hydrogen_treatment mixed
_refine_ls_matrix_type full
_refine_ls_number_parameters 107
_refine_ls_number_reflns 985
_refine_ls_number_restraints 2
_refine_ls_restrained_S_all 1.157
_refine_ls_R_factor_all 0.2282
_refine_ls_R_factor_gt 0.1223
_refine_ls_shift/su_max 0.002
_refine_ls_shift/su_mean 0.000
_refine_ls_structure_factor_coef Fsqd
_refine_ls_weighting_details 'calc w=1/[\s^2^(Fo^2^)+(0.0000P)^2^+2.2626P] where P=(Fo^2^+2Fc^2^)/3'
_refine_ls_weighting_scheme calc
_refine_ls_wR_factor_gt 0.1605
_refine_ls_wR_factor_ref 0.1960
_reflns_number_gt 520
_reflns_number_total 985
_reflns_threshold_expression >2sigma(I)
_cod_data_source_file eCrystal-632.cif
_cod_data_source_block 06skc0010p212121
_cod_depositor_comments
;
Citation :
Callear, Samantha K. and Hursthouse, Michael B. (2009) 
University of Southampton, Crystal Structure Report Archive. 
(doi:10.5258/ecrystals/632)

More at:
http://ecrystals.chem.soton.ac.uk/632/
;
_cod_original_sg_symbol_H-M P212121
_cod_database_code 1520424

loop_
_symmetry_equiv_pos_as_xyz
'x, y, z'
'-x+1/2, -y, z+1/2'
'-x, y+1/2, -z+1/2'
'x+1/2, -y+1/2, -z'

loop_
_atom_site_label
_atom_site_type_symbol
_atom_site_fract_x
_atom_site_fract_y
_atom_site_fract_z
_atom_site_U_iso_or_equiv
_atom_site_adp_type
_atom_site_occupancy
_atom_site_symmetry_multiplicity
_atom_site_calc_flag
_atom_site_refinement_flags
_atom_site_disorder_assembly
_atom_site_disorder_group
C1 C -0.027(3) 0.4131(7) 0.4371(6) 0.030(3) Uani 1 1 d . . .
C2 C 0.089(2) 0.4762(7) 0.3644(6) 0.024(2) Uani 1 1 d . . .
C3 C 0.061(3) 0.5817(7) 0.3785(6) 0.030(3) Uani 1 1 d . . .
C4 C -0.055(3) 0.6252(7) 0.4612(6) 0.030(2) Uani 1 1 d . . .
H4 H -0.0610 0.6978 0.4690 0.036 Uiso 1 1 calc R . .
C5 C -0.159(3) 0.5609(8) 0.5309(7) 0.035(3) Uani 1 1 d . . .
H5 H -0.2415 0.5891 0.5877 0.042 Uiso 1 1 calc R . .
C6 C -0.147(2) 0.4559(7) 0.5197(6) 0.026(2) Uani 1 1 d . . .
H6 H -0.2211 0.4122 0.5688 0.032 Uiso 1 1 calc R . .
C7 C 0.241(2) 0.4294(6) 0.2778(6) 0.027(2) Uani 1 1 d . . .
H7A H 0.3543 0.4833 0.2407 0.041 Uiso 1 1 calc R . .
H7B H 0.0534 0.3972 0.2415 0.041 Uiso 1 1 calc R . .
H7C H 0.4160 0.3773 0.2949 0.041 Uiso 1 1 calc R . .
N1 N -0.001(2) 0.3060(6) 0.4282(5) 0.028(2) Uani 1 1 d D . .
N3 N 0.143(2) 0.6546(6) 0.3049(5) 0.033(2) Uani 1 1 d . . .
O3A O 0.037(2) 0.6349(5) 0.2261(4) 0.043(2) Uani 1 1 d . . .
O3B O 0.3101(19) 0.7329(5) 0.3254(5) 0.040(2) Uani 1 1 d . . .
H1A H -0.12(2) 0.273(7) 0.470(5) 0.048 Uiso 1 1 d D . .
H1B H 0.00(3) 0.278(6) 0.372(3) 0.048 Uiso 1 1 d D . .

loop_
_atom_site_aniso_label
_atom_site_aniso_U_11
_atom_site_aniso_U_22
_atom_site_aniso_U_33
_atom_site_aniso_U_23
_atom_site_aniso_U_13
_atom_site_aniso_U_12
C1 0.035(7) 0.034(6) 0.022(5) 0.003(5) 0.002(5) -0.007(5)
C2 0.018(5) 0.034(6) 0.020(5) -0.004(4) -0.006(4) 0.001(5)
C3 0.039(7) 0.026(6) 0.025(5) 0.009(4) 0.002(5) 0.010(5)
C4 0.033(6) 0.029(6) 0.028(5) 0.010(4) -0.003(5) 0.007(5)
C5 0.027(6) 0.049(7) 0.029(6) -0.009(5) 0.003(5) 0.000(5)
C6 0.033(6) 0.034(6) 0.012(5) 0.013(4) -0.001(4) -0.005(5)
C7 0.029(6) 0.031(6) 0.022(5) -0.008(4) -0.003(4) -0.002(5)
N1 0.027(5) 0.031(5) 0.024(5) 0.000(4) -0.010(4) -0.005(4)
N3 0.034(5) 0.033(5) 0.032(5) -0.006(4) -0.009(4) 0.000(5)
O3A 0.060(5) 0.037(4) 0.033(4) 0.003(4) 0.000(4) 0.000(4)
O3B 0.051(5) 0.025(4) 0.045(4) 0.008(4) 0.009(4) -0.008(4)

loop_
_atom_type_symbol
_atom_type_description
_atom_type_scat_dispersion_real
_atom_type_scat_dispersion_imag
_atom_type_scat_source
C C 0.0033 0.0000 'International Tables Vol C Tables 4.2.6.8 and 6.1.1.4'
H H 0.0000 0.0000 'International Tables Vol C Tables 4.2.6.8 and 6.1.1.4'
N N 0.0061 0.0000 'International Tables Vol C Tables 4.2.6.8 and 6.1.1.4'
O O 0.0106 0.0000 'International Tables Vol C Tables 4.2.6.8 and 6.1.1.4'

loop_
_geom_angle_atom_site_label_1
_geom_angle_atom_site_label_2
_geom_angle_atom_site_label_3
_geom_angle
_geom_angle_site_symmetry_1
_geom_angle_site_symmetry_3
C6 C1 C2 120.6(8) . .
C6 C1 N1 120.0(9) . .
C2 C1 N1 119.3(9) . .
C3 C2 C1 116.3(8) . .
C3 C2 C7 123.3(8) . .
C1 C2 C7 120.3(8) . .
C4 C3 C2 123.4(9) . .
C4 C3 N3 115.3(8) . .
C2 C3 N3 121.2(8) . .
C5 C4 C3 118.3(9) . .
C5 C4 H4 120.9 . .
C3 C4 H4 120.9 . .
C4 C5 C6 120.7(9) . .
C4 C5 H5 119.6 . .
C6 C5 H5 119.6 . .
C5 C6 C1 120.5(9) . .
C5 C6 H6 119.7 . .
C1 C6 H6 119.7 . .
C2 C7 H7A 109.5 . .
C2 C7 H7B 109.5 . .
H7A C7 H7B 109.5 . .
C2 C7 H7C 109.5 . .
H7A C7 H7C 109.5 . .
H7B C7 H7C 109.5 . .
C1 N1 H1A 112(7) . .
C1 N1 H1B 119(6) . .
H1A N1 H1B 116(10) . .
O3A N3 O3B 124.1(8) . .
O3A N3 C3 117.7(8) . .
O3B N3 C3 118.2(8) . .

loop_
_geom_bond_atom_site_label_1
_geom_bond_atom_site_label_2
_geom_bond_distance
_geom_bond_site_symmetry_2
C1 C6 1.389(11) .
C1 C2 1.400(11) .
C1 N1 1.401(12) .
C2 C3 1.389(11) .
C2 C7 1.504(11) .
C3 C4 1.388(12) .
C3 N3 1.456(11) .
C4 C5 1.364(12) .
C4 H4 0.9500 .
C5 C6 1.374(12) .
C5 H5 0.9500 .
C6 H6 0.9500 .
C7 H7A 0.9800 .
C7 H7B 0.9800 .
C7 H7C 0.9800 .
N1 H1A 0.87(2) .
N1 H1B 0.88(2) .
N3 O3A 1.231(9) .
N3 O3B 1.236(9) .

loop_
_geom_hbond_atom_site_label_D
_geom_hbond_atom_site_label_H
_geom_hbond_atom_site_label_A
_geom_hbond_distance_DH
_geom_hbond_distance_HA
_geom_hbond_distance_DA
_geom_hbond_angle_DHA
_geom_hbond_site_symmetry_A
N1 H1A N1 0.87(2) 2.30(3) 3.165(12) 173(9) 4_456
N1 H1B O3A 0.88(2) 2.35(5) 3.145(10) 151(8) 3_545
